data_2237999
loop_
_publ_author_name
'Zhang, Hao'
'Hu, Yi-Min'

_publ_section_title
;
 4-(4-Fluorobenzoyl)-3-phenyl-3,4-dihydronaphthalen-1(2<i>H</i>)-one
;
_journal_coeditor_code RK2398
_journal_issue 5
_journal_name_full 'Acta Crystallographica Section E'
_journal_page_first o678
_journal_paper_doi 10.1107/S1600536813008829
_journal_volume 69
_journal_year 2013
_chemical_formula_iupac 'C23 H17 F O2'
_chemical_formula_moiety 'C23 H17 F O2'
_chemical_formula_sum 'C23 H17 F O2'
_chemical_formula_weight 344.37
_chemical_name_systematic
;
4-(4-Fluorobenzoyl)-3-phenyl-3,4-dihydronaphthalen-1(2<i>H</i>)-one
;
_space_group_IT_number 14
_symmetry_cell_setting monoclinic
_symmetry_space_group_name_Hall '-P 2ybc'
_symmetry_space_group_name_H-M 'P 1 21/c 1'
_atom_sites_solution_hydrogens geom
_atom_sites_solution_primary direct
_atom_sites_solution_secondary difmap
_cell_angle_alpha 90.00
_cell_angle_beta 97.4580(10)
_cell_angle_gamma 90.00
_cell_formula_units_Z 4
_cell_length_a 8.0063(6)
_cell_length_b 10.6688(8)
_cell_length_c 20.3796(15)
_cell_measurement_reflns_used 2731
_cell_measurement_temperature 295(2)
_cell_measurement_theta_max 23.57
_cell_measurement_theta_min 2.12
_cell_volume 1726.1(2)
_computing_cell_refinement '<i>SAINT</i> (Bruker, 2000)'
_computing_data_collection '<i>SMART</i> (Bruker, 2000)'
_computing_data_reduction '<i>SAINT</i> (Bruker, 2000)'
_computing_molecular_graphics '<i>SHELXTL</i> (Sheldrick, 2008)'
_computing_publication_material '<i>SHELXTL</i> (Sheldrick, 2008)'
_computing_structure_refinement '<i>SHELXTL</i> (Sheldrick, 2008)'
_computing_structure_solution '<i>SHELXTL</i> (Sheldrick, 2008)'
_diffrn_ambient_temperature 295(2)
_diffrn_measured_fraction_theta_full 0.995
_diffrn_measured_fraction_theta_max 0.995
_diffrn_measurement_device_type 'Bruker SMART APEX CCD'
_diffrn_measurement_method '\f- and \w-scans'
_diffrn_radiation_monochromator graphite
_diffrn_radiation_source 'sealed tube'
_diffrn_radiation_type MoK\a
_diffrn_radiation_wavelength 0.71073
_diffrn_reflns_av_R_equivalents 0.0253
_diffrn_reflns_av_sigmaI/netI 0.0217
_diffrn_reflns_limit_h_max 10
_diffrn_reflns_limit_h_min -10
_diffrn_reflns_limit_k_max 13
_diffrn_reflns_limit_k_min -13
_diffrn_reflns_limit_l_max 24
_diffrn_reflns_limit_l_min -26
_diffrn_reflns_number 14632
_diffrn_reflns_theta_full 27.59
_diffrn_reflns_theta_max 27.59
_diffrn_reflns_theta_min 2.02
_exptl_absorpt_coefficient_mu 0.091
_exptl_absorpt_correction_T_max 0.9742
_exptl_absorpt_correction_T_min 0.9689
_exptl_absorpt_correction_type multi-scan
_exptl_absorpt_process_details '(<i>SADABS</i>; Bruker, 2000)'
_exptl_crystal_colour colourless
_exptl_crystal_density_diffrn 1.325
_exptl_crystal_density_method 'not measured'
_exptl_crystal_description block
_exptl_crystal_F_000 720
_exptl_crystal_size_max 0.35
_exptl_crystal_size_mid 0.32
_exptl_crystal_size_min 0.29
_refine_diff_density_max 0.231
_refine_diff_density_min -0.281
_refine_ls_extinction_method none
_refine_ls_goodness_of_fit_ref 1.027
_refine_ls_hydrogen_treatment constr
_refine_ls_matrix_type full
_refine_ls_number_parameters 235
_refine_ls_number_reflns 3987
_refine_ls_number_restraints 0
_refine_ls_restrained_S_all 1.027
_refine_ls_R_factor_all 0.0551
_refine_ls_R_factor_gt 0.0436
_refine_ls_shift/su_max 0.000
_refine_ls_shift/su_mean 0.000
_refine_ls_structure_factor_coef Fsqd
_refine_ls_weighting_details 'calc w=1/[\s^2^(Fo^2^)+(0.05P)^2^+0.44P] where P=(Fo^2^+2Fc^2^)/3'
_refine_ls_weighting_scheme calc
_refine_ls_wR_factor_gt 0.1084
_refine_ls_wR_factor_ref 0.1171
_reflns_number_gt 3176
_reflns_number_total 3987
_reflns_threshold_expression I>2\s(I)
_cod_data_source_file rk2398.cif
_cod_data_source_block I
_cod_original_sg_symbol_H-M 'P 21/c'
_cod_database_code 2237999
_cod_database_fobs_code 2237999

loop_
_symmetry_equiv_pos_as_xyz
'x, y, z'
'-x, y+1/2, -z+1/2'
'-x, -y, -z'
'x, -y-1/2, z-1/2'

loop_
_atom_site_type_symbol
_atom_site_label
_atom_site_fract_x
_atom_site_fract_y
_atom_site_fract_z
_atom_site_U_iso_or_equiv
_atom_site_adp_type
_atom_site_calc_flag
_atom_site_refinement_flags
_atom_site_occupancy
_atom_site_symmetry_multiplicity
C C1 1.2122(2) 0.13272(15) 0.42049(7) 0.0558(4) Uani d . 1 1
H H1 1.1940 0.0940 0.4598 0.067 Uiso calc R 1 1
C C2 1.3639(2) 0.18874(18) 0.41545(8) 0.0638(5) Uani d . 1 1
H H2 1.4479 0.1890 0.4515 0.077 Uiso calc R 1 1
C C3 1.39238(19) 0.24486(16) 0.35687(8) 0.0590(4) Uani d . 1 1
H H3 1.4957 0.2826 0.3536 0.071 Uiso calc R 1 1
C C4 1.26809(17) 0.24528(14) 0.30301(7) 0.0474(3) Uani d . 1 1
H H4 1.2892 0.2820 0.2635 0.057 Uiso calc R 1 1
C C5 1.11203(16) 0.19136(12) 0.30728(6) 0.0380(3) Uani d . 1 1
C C6 1.08446(17) 0.13349(12) 0.36657(6) 0.0429(3) Uani d . 1 1
C C7 0.92053(19) 0.07364(12) 0.37339(6) 0.0447(3) Uani d . 1 1
C C8 0.78176(17) 0.08569(13) 0.31679(7) 0.0450(3) Uani d . 1 1
H H8A 0.6749 0.0903 0.3343 0.054 Uiso calc R 1 1
H H8B 0.7800 0.0109 0.2896 0.054 Uiso calc R 1 1
C C9 0.79881(15) 0.19977(12) 0.27346(6) 0.0379(3) Uani d . 1 1
H H9 0.7963 0.2734 0.3021 0.045 Uiso calc R 1 1
C C10 0.97521(15) 0.19869(11) 0.24892(6) 0.0346(3) Uani d . 1 1
H H10 0.9888 0.2775 0.2255 0.041 Uiso calc R 1 1
C C11 0.98542(16) 0.09084(11) 0.20047(6) 0.0362(3) Uani d . 1 1
C C12 0.92979(15) 0.11179(11) 0.12871(6) 0.0363(3) Uani d . 1 1
C C13 0.93535(19) 0.22788(13) 0.09884(7) 0.0466(3) Uani d . 1 1
H H13 0.9760 0.2966 0.1241 0.056 Uiso calc R 1 1
C C14 0.8814(2) 0.24341(16) 0.03199(7) 0.0573(4) Uani d . 1 1
H H14 0.8879 0.3210 0.0117 0.069 Uiso calc R 1 1
C C15 0.8189(2) 0.14184(17) -0.00295(7) 0.0574(4) Uani d . 1 1
C C16 0.8094(2) 0.02478(18) 0.02434(8) 0.0660(5) Uani d . 1 1
H H16 0.7648 -0.0426 -0.0011 0.079 Uiso calc R 1 1
C C17 0.8681(2) 0.00996(14) 0.09066(7) 0.0522(4) Uani d . 1 1
H H17 0.8662 -0.0689 0.1100 0.063 Uiso calc R 1 1
C C18 0.65496(16) 0.21523(12) 0.21773(6) 0.0400(3) Uani d . 1 1
C C19 0.62893(18) 0.33103(14) 0.18694(8) 0.0496(3) Uani d . 1 1
H H19 0.6977 0.3983 0.2016 0.060 Uiso calc R 1 1
C C20 0.5021(2) 0.34751(17) 0.13476(8) 0.0608(4) Uani d . 1 1
H H20 0.4877 0.4252 0.1141 0.073 Uiso calc R 1 1
C C21 0.3973(2) 0.24981(19) 0.11325(8) 0.0655(5) Uani d . 1 1
H H21 0.3120 0.2612 0.0782 0.079 Uiso calc R 1 1
C C22 0.4193(2) 0.13585(18) 0.14369(9) 0.0648(5) Uani d . 1 1
H H22 0.3475 0.0698 0.1297 0.078 Uiso calc R 1 1
C C23 0.54788(19) 0.11786(15) 0.19539(8) 0.0524(4) Uani d . 1 1
H H23 0.5624 0.0395 0.2153 0.063 Uiso calc R 1 1
F F1 0.76491(16) 0.15640(12) -0.06863(5) 0.0895(4) Uani d . 1 1
O O1 0.89843(17) 0.01466(11) 0.42256(5) 0.0676(3) Uani d . 1 1
O O2 1.02932(15) -0.01260(9) 0.22076(5) 0.0544(3) Uani d . 1 1

loop_
_atom_site_aniso_label
_atom_site_aniso_U_11
_atom_site_aniso_U_22
_atom_site_aniso_U_33
_atom_site_aniso_U_12
_atom_site_aniso_U_13
_atom_site_aniso_U_23
C1 0.0642(10) 0.0602(9) 0.0388(8) 0.0110(7) -0.0090(7) -0.0028(6)
C2 0.0542(9) 0.0783(11) 0.0523(9) 0.0133(8) -0.0180(7) -0.0134(8)
C3 0.0405(7) 0.0705(10) 0.0628(10) 0.0041(7) -0.0052(7) -0.0164(8)
C4 0.0418(7) 0.0519(8) 0.0474(8) 0.0032(6) 0.0013(6) -0.0090(6)
C5 0.0411(6) 0.0355(6) 0.0356(6) 0.0058(5) -0.0025(5) -0.0072(5)
C6 0.0510(8) 0.0405(7) 0.0349(6) 0.0072(6) -0.0033(5) -0.0044(5)
C7 0.0633(9) 0.0361(7) 0.0339(7) 0.0038(6) 0.0028(6) -0.0010(5)
C8 0.0474(7) 0.0448(7) 0.0424(7) -0.0022(6) 0.0048(6) 0.0037(6)
C9 0.0398(6) 0.0359(6) 0.0370(6) 0.0018(5) 0.0014(5) -0.0020(5)
C10 0.0396(6) 0.0301(6) 0.0327(6) 0.0003(5) -0.0004(5) -0.0008(4)
C11 0.0406(6) 0.0316(6) 0.0353(6) -0.0001(5) 0.0007(5) -0.0007(5)
C12 0.0383(6) 0.0373(6) 0.0329(6) 0.0014(5) 0.0028(5) -0.0008(5)
C13 0.0598(8) 0.0407(7) 0.0382(7) -0.0004(6) 0.0020(6) 0.0027(5)
C14 0.0731(10) 0.0558(9) 0.0422(8) 0.0100(8) 0.0050(7) 0.0127(7)
C15 0.0601(9) 0.0781(11) 0.0311(7) 0.0101(8) -0.0048(6) 0.0025(7)
C16 0.0846(12) 0.0691(11) 0.0407(8) -0.0139(9) -0.0061(8) -0.0110(7)
C17 0.0715(10) 0.0449(8) 0.0387(7) -0.0079(7) 0.0013(7) -0.0022(6)
C18 0.0362(6) 0.0441(7) 0.0395(7) 0.0054(5) 0.0036(5) -0.0030(5)
C19 0.0455(7) 0.0466(8) 0.0550(8) 0.0065(6) -0.0002(6) 0.0026(6)
C20 0.0554(9) 0.0670(10) 0.0586(10) 0.0192(8) 0.0014(7) 0.0122(8)
C21 0.0489(9) 0.0930(13) 0.0505(9) 0.0118(9) -0.0088(7) -0.0001(9)
C22 0.0524(9) 0.0777(12) 0.0597(10) -0.0067(8) -0.0104(7) -0.0119(9)
C23 0.0505(8) 0.0510(8) 0.0533(8) -0.0019(6) -0.0032(6) -0.0033(7)
F1 0.1108(9) 0.1147(9) 0.0360(5) 0.0106(7) -0.0174(5) 0.0072(5)
O1 0.0949(9) 0.0638(7) 0.0418(6) -0.0137(6) 0.0003(6) 0.0132(5)
O2 0.0832(8) 0.0338(5) 0.0426(5) 0.0118(5) -0.0052(5) 0.0003(4)

loop_
_atom_type_symbol
_atom_type_description
_atom_type_scat_dispersion_real
_atom_type_scat_dispersion_imag
_atom_type_scat_source
C C 0.0033 0.0016 'International Tables Vol C Tables 4.2.6.8 and 6.1.1.4'
H H 0.0000 0.0000 'International Tables Vol C Tables 4.2.6.8 and 6.1.1.4'
O O 0.0106 0.0060 'International Tables Vol C Tables 4.2.6.8 and 6.1.1.4'
F F 0.0171 0.0103 'International Tables Vol C Tables 4.2.6.8 and 6.1.1.4'

loop_
_geom_angle_atom_site_label_1
_geom_angle_atom_site_label_2
_geom_angle_atom_site_label_3
_geom_angle
C2 C1 C6 120.20(15)
C2 C1 H1 119.9
C6 C1 H1 119.9
C1 C2 C3 120.11(14)
C1 C2 H2 119.9
C3 C2 H2 119.9
C2 C3 C4 120.35(15)
C2 C3 H3 119.8
C4 C3 H3 119.8
C3 C4 C5 120.65(14)
C3 C4 H4 119.7
C5 C4 H4 119.7
C4 C5 C6 118.74(12)
C4 C5 C10 119.71(12)
C6 C5 C10 121.53(12)
C5 C6 C1 119.92(13)
C5 C6 C7 120.78(11)
C1 C6 C7 119.29(13)
O1 C7 C6 121.72(13)
O1 C7 C8 120.39(14)
C6 C7 C8 117.88(11)
C7 C8 C9 113.70(11)
C7 C8 H8A 108.8
C9 C8 H8A 108.8
C7 C8 H8B 108.8
C9 C8 H8B 108.8
H8A C8 H8B 107.7
C18 C9 C8 113.89(11)
C18 C9 C10 113.07(10)
C8 C9 C10 109.51(10)
C18 C9 H9 106.6
C8 C9 H9 106.6
C10 C9 H9 106.6
C5 C10 C11 112.10(10)
C5 C10 C9 110.03(10)
C11 C10 C9 109.89(10)
C5 C10 H10 108.2
C11 C10 H10 108.2
C9 C10 H10 108.2
O2 C11 C12 120.48(11)
O2 C11 C10 120.17(11)
C12 C11 C10 119.22(10)
C13 C12 C17 118.97(12)
C13 C12 C11 122.95(11)
C17 C12 C11 118.07(11)
C12 C13 C14 121.09(14)
C12 C13 H13 119.5
C14 C13 H13 119.5
C15 C14 C13 117.89(15)
C15 C14 H14 121.1
C13 C14 H14 121.1
C14 C15 F1 118.27(15)
C14 C15 C16 123.37(14)
F1 C15 C16 118.35(15)
C15 C16 C17 118.08(15)
C15 C16 H16 121.0
C17 C16 H16 121.0
C16 C17 C12 120.56(14)
C16 C17 H17 119.7
C12 C17 H17 119.7
C23 C18 C19 117.92(13)
C23 C18 C9 122.78(12)
C19 C18 C9 119.30(12)
C20 C19 C18 120.83(15)
C20 C19 H19 119.6
C18 C19 H19 119.6
C21 C20 C19 120.40(16)
C21 C20 H20 119.8
C19 C20 H20 119.8
C22 C21 C20 119.56(15)
C22 C21 H21 120.2
C20 C21 H21 120.2
C21 C22 C23 120.46(16)
C21 C22 H22 119.8
C23 C22 H22 119.8
C18 C23 C22 120.82(15)
C18 C23 H23 119.6
C22 C23 H23 119.6

loop_
_geom_bond_atom_site_label_1
_geom_bond_atom_site_label_2
_geom_bond_distance
C1 C2 1.369(2)
C1 C6 1.4009(19)
C1 H1 0.9300
C2 C3 1.381(3)
C2 H2 0.9300
C3 C4 1.3825(19)
C3 H3 0.9300
C4 C5 1.3885(19)
C4 H4 0.9300
C5 C6 1.3997(19)
C5 C10 1.5108(16)
C6 C7 1.482(2)
C7 O1 1.2154(17)
C7 C8 1.4996(19)
C8 C9 1.5203(18)
C8 H8A 0.9700
C8 H8B 0.9700
C9 C18 1.5180(17)
C9 C10 1.5583(17)
C9 H9 0.9800
C10 C11 1.5253(16)
C10 H10 0.9800
C11 O2 1.2144(15)
C11 C12 1.4892(17)
C12 C13 1.3834(18)
C12 C17 1.3880(18)
C13 C14 1.3846(19)
C13 H13 0.9300
C14 C15 1.356(2)
C14 H14 0.9300
C15 F1 1.3610(17)
C15 C16 1.373(2)
C16 C17 1.381(2)
C16 H16 0.9300
C17 H17 0.9300
C18 C23 1.3857(19)
C18 C19 1.3891(19)
C19 C20 1.383(2)
C19 H19 0.9300
C20 C21 1.374(3)
C20 H20 0.9300
C21 C22 1.366(3)
C21 H21 0.9300
C22 C23 1.388(2)
C22 H22 0.9300
C23 H23 0.9300

loop_
_geom_hbond_atom_site_label_D
_geom_hbond_atom_site_label_H
_geom_hbond_atom_site_label_A
_geom_hbond_site_symmetry_A
_geom_hbond_distance_DH
_geom_hbond_distance_HA
_geom_hbond_distance_DA
_geom_hbond_angle_DHA
C14 H14 O1 4_565 0.93 2.53 3.425(2) 161
C10 H10 O2 2_755 0.98 2.51 3.1427(15) 123

loop_
_geom_torsion_atom_site_label_1
_geom_torsion_atom_site_label_2
_geom_torsion_atom_site_label_3
_geom_torsion_atom_site_label_4
_geom_torsion
C6 C1 C2 C3 -0.8(2)
C1 C2 C3 C4 0.2(3)
C2 C3 C4 C5 1.1(2)
C3 C4 C5 C6 -1.8(2)
C3 C4 C5 C10 176.91(12)
C4 C5 C6 C1 1.10(19)
C10 C5 C6 C1 -177.54(12)
C4 C5 C6 C7 -179.46(12)
C10 C5 C6 C7 1.90(18)
C2 C1 C6 C5 0.2(2)
C2 C1 C6 C7 -179.26(14)
C5 C6 C7 O1 174.25(13)
C1 C6 C7 O1 -6.3(2)
C5 C6 C7 C8 -4.57(18)
C1 C6 C7 C8 174.87(13)
O1 C7 C8 C9 156.38(13)
C6 C7 C8 C9 -24.80(17)
C7 C8 C9 C18 -177.69(11)
C7 C8 C9 C10 54.60(14)
C4 C5 C10 C11 87.24(14)
C6 C5 C10 C11 -94.14(14)
C4 C5 C10 C9 -150.15(12)
C6 C5 C10 C9 28.47(15)
C18 C9 C10 C5 176.40(10)
C8 C9 C10 C5 -55.42(13)
C18 C9 C10 C11 -59.70(13)
C8 C9 C10 C11 68.48(13)
C5 C10 C11 O2 35.45(17)
C9 C10 C11 O2 -87.23(14)
C5 C10 C11 C12 -148.71(11)
C9 C10 C11 C12 88.60(13)
O2 C11 C12 C13 -156.49(14)
C10 C11 C12 C13 27.68(18)
O2 C11 C12 C17 24.2(2)
C10 C11 C12 C17 -151.59(12)
C17 C12 C13 C14 -0.3(2)
C11 C12 C13 C14 -179.61(13)
C12 C13 C14 C15 1.7(2)
C13 C14 C15 F1 179.74(15)
C13 C14 C15 C16 -1.2(3)
C14 C15 C16 C17 -0.5(3)
F1 C15 C16 C17 178.48(15)
C15 C16 C17 C12 1.9(3)
C13 C12 C17 C16 -1.5(2)
C11 C12 C17 C16 177.80(14)
C8 C9 C18 C23 -18.97(18)
C10 C9 C18 C23 106.89(15)
C8 C9 C18 C19 161.63(12)
C10 C9 C18 C19 -72.51(15)
C23 C18 C19 C20 -1.3(2)
C9 C18 C19 C20 178.14(13)
C18 C19 C20 C21 1.2(2)
C19 C20 C21 C22 -0.1(3)
C20 C21 C22 C23 -0.9(3)
C19 C18 C23 C22 0.2(2)
C9 C18 C23 C22 -179.17(14)
C21 C22 C23 C18 0.9(3)
